data_9008260
loop_
_publ_author_name
'Venetopoulos, C. C.'
'Rentzeperis, P. J.'

_publ_section_title
;
 Redetermination of the crystal structure of clinohedrite, CaZnSiO4*H2O
;
_journal_name_full 'Zeitschrift fur Kristallographie'
_journal_page_first 377
_journal_page_last 392
_journal_volume 144
_journal_year 1976
_chemical_formula_sum 'Ca H2 O5 Si Zn'
_chemical_name_mineral Clinohedrite
_space_group_IT_number 9
_symmetry_space_group_name_Hall 'C -2yc'
_symmetry_space_group_name_H-M 'C 1 c 1'
_cell_angle_alpha 90
_cell_angle_beta 103.26
_cell_angle_gamma 90
_cell_formula_units_Z 4
_cell_length_a 5.090
_cell_length_b 15.829
_cell_length_c 5.386
_cell_volume 422.379
_database_code_amcsd 0010788
_exptl_crystal_density_diffrn 3.390
_cod_original_formula_sum 'Ca Zn Si O5 H2'
_cod_database_code 9008260

loop_
_space_group_symop_operation_xyz
x,y,z
1/2+x,1/2+y,z
x,-y,1/2+z
1/2+x,1/2-y,1/2+z

loop_
_atom_site_aniso_label
_atom_site_aniso_U_11
_atom_site_aniso_U_22
_atom_site_aniso_U_33
_atom_site_aniso_U_12
_atom_site_aniso_U_13
_atom_site_aniso_U_23
Ca 0.00280 0.00270 0.00260 0.00000 0.00050 0.00000
Zn 0.00280 0.00210 0.00330 0.00000 -0.00050 0.00000
Si 0.00040 0.00100 0.00130 0.00000 0.00050 0.00000
O1 0.00400 0.00530 0.00450 0.00000 0.00150 0.00000
O2 0.00870 0.00450 0.00220 0.00000 -0.00100 0.00000
O3 0.00550 0.00240 0.00460 0.00000 0.00350 0.00000
O-h1 0.00670 0.00770 0.01120 0.00000 0.00320 0.00000
O-h2 0.00030 0.00480 0.00600 0.00000 0.00040 0.00000
H1 0.00840 0.00840 0.00840 0.00000 0.00190 0.00000
H2 0.00840 0.00840 0.00840 0.00000 0.00190 0.00000

loop_
_atom_site_label
_atom_site_fract_x
_atom_site_fract_y
_atom_site_fract_z
_atom_site_U_iso_or_equiv
_atom_site_type_symbol
_atom_site_attached_hydrogens
Ca 0.34800 0.57240 0.63840 0.00279 Ca 0
Zn 0.00000 0.24928 0.00000 0.00279 Zn 0
Si 0.01390 0.36180 0.51830 0.00076 Si 0
O1 0.14100 0.29340 0.34760 0.00494 O 0
O2 0.12790 0.34060 0.81550 0.00507 O 0
O3 0.10670 0.54590 0.94790 0.00405 O 0
O-h1 0.14150 0.95910 0.85640 0.00887 O 0
O-h2 0.18760 0.14430 0.94890 0.00367 O 0
H1 0.18600 0.91600 0.72500 0.00836 H 0
H2 0.32000 0.98600 0.94200 0.00836 H 0

loop_
_cod_changelog_entry_id
_cod_changelog_entry_author
_cod_changelog_entry_date
_cod_changelog_entry_text
1
;cod-tools version 3.8.0
Id: cif_guess_AMCSD_atom_types 9581 2023-05-17 12:35:41Z saulius
;
2023-05-18T08:42:26+03:00
;Derived atom types and hydrogen counts
from atom names that follow the AMCSD naming convention
(Wat == water, O-H == hydroxyl).
;
2
;cod-tools version 3.10.1
Id: cif_fix_AMCSD_aniso_labels 10200 2024-08-01 14:09:44Z saulius
;
2024-08-02T12:21:09+03:00
;Changed the following '_atom_site_aniso_label' values:
'Oh1' -> 'O-h1'
'Oh2' -> 'O-h2'
;

loop_
_cod_related_entry_id
_cod_related_entry_database
_cod_related_entry_code
1 AMCSD 0010788
